data_4000894
loop_
_publ_author_name
'Moreau, P.'
'Guyomard, D.'
'Gaubicher, J.'
'Boucher, F.'

_publ_section_title
;
 Structure and Stability of Sodium Intercalated Phases in Olivine FePO4
;
_journal_issue 14
_journal_name_full 'Chemistry of Materials'
_journal_page_first 4126
_journal_paper_doi 10.1021/cm101377h
_journal_volume 22
_journal_year 2010
_chemical_formula_moiety 'Fe O4 P, Na'
_chemical_formula_structural 'Na1 Fe1 P1 O4'
_chemical_formula_sum 'Fe Na O4 P'
_chemical_formula_weight 173.8
_chemical_name_systematic
;
sodium iron phosphate
;
_space_group_IT_number 62
_symmetry_cell_setting orthorhombic
_symmetry_space_group_name_Hall '-P 2ac 2n'
_symmetry_space_group_name_H-M 'P n m a'
_cell_angle_alpha 90
_cell_angle_beta 90
_cell_angle_gamma 90
_cell_formula_units_Z 4
_cell_length_a 10.4063(6)
_cell_length_b 6.2187(3)
_cell_length_c 4.9469(3)
_cell_measurement_temperature 296
_cell_volume 320.13(3)
_computing_cell_refinement 'JANA2006 (Petricek et al., 2006)'
_computing_data_collection 'DIFFRACplus XRD COMMANDER, BRUKER AXS'
_computing_data_reduction JANA2006
_computing_molecular_graphics 'Diamond v3.2, Crystal Impact GbR'
_computing_publication_material JANA2006
_computing_structure_refinement JANA2006
_computing_structure_solution 'FOX (Favre-Nocolin et al., 2002)'
_diffrn_ambient_temperature 296
_diffrn_detector Moxtek
_diffrn_detector_type 'Si pin diode'
_diffrn_measurement_device 'SIEMENS D5000'
_diffrn_radiation_type 'Cu K\a'
_diffrn_radiation_wavelength 1.5418
_diffrn_source 'sealed X-ray tube'
_diffrn_source_target Cu
_exptl_absorpt_coefficient_mu 42.412
_exptl_crystal_density_diffrn 3.605
_exptl_crystal_density_method 'not measured'
_exptl_crystal_F_000 336
_pd_char_colour black
_pd_char_particle_morphology 'nanometric particles'
_pd_instr_location ' ?'
_pd_meas_2theta_range_inc 0.03
_pd_meas_2theta_range_max 75.000
_pd_meas_2theta_range_min 9.000
_pd_meas_number_of_points 2201
_pd_meas_scan_method cont
_pd_prep_temperature 293
_pd_proc_2theta_range_inc 0.03
_pd_proc_2theta_range_max 75
_pd_proc_2theta_range_min 9
_pd_proc_ls_background_function '14 Legendre polynoms'
_pd_proc_ls_pref_orient_corr none
_pd_proc_ls_profile_function Lorentzian
_pd_proc_ls_prof_R_factor 0.0516
_pd_proc_ls_prof_wR_expected 0.0571
_pd_proc_ls_prof_wR_factor 0.0673
_pd_spec_mounting 'powder deposited on a glass slide'
_pd_spec_mount_mode reflection
_pd_spec_shape flat_sheet
_pd_spec_size_axial 20
_pd_spec_size_equat 20
_pd_spec_size_thick 0.1
_refine_diff_density_max 0.12
_refine_diff_density_min -0.12
_refine_ls_extinction_method none
_refine_ls_goodness_of_fit_all 1.18
_refine_ls_number_constraints 2
_refine_ls_number_parameters 42
_refine_ls_number_restraints 0
_refine_ls_R_factor_all 0.0163
_refine_ls_R_factor_gt 0.0163
_refine_ls_R_I_factor 0.0258
_refine_ls_shift/su_max 0.0034
_refine_ls_shift/su_mean 0.0005
_refine_ls_weighting_scheme sigma
_refine_ls_wR_factor_gt 0.0183
_refine_ls_wR_factor_ref 0.0183
_cod_data_source_file cm101377h_si_002.cif
_cod_data_source_block NaFePO4
_cod_original_formula_sum 'Fe1 Na1 O4 P1'
_cod_database_code 4000894

loop_
_symmetry_equiv_pos_site_id
_symmetry_equiv_pos_as_xyz
1 x,y,z
2 -x+1/2,-y,z+1/2
3 -x,y+1/2,-z
4 x+1/2,-y+1/2,-z+1/2
5 -x,-y,-z
6 x+1/2,y,-z+1/2
7 x,-y+1/2,z
8 -x+1/2,y+1/2,z+1/2

loop_
_atom_site_label
_atom_site_type_symbol
_atom_site_fract_x
_atom_site_fract_y
_atom_site_fract_z
_atom_site_adp_type
_atom_site_U_iso_or_equiv
_atom_site_symmetry_multiplicity
_atom_site_occupancy
_atom_site_calc_flag
Na1 Na 0 0 0 Uani 0.029(4) 4 1.003(12) d
Fe1 Fe 0.2870(2) 0.75 0.9863(8) Uiso 0.0159(16) 4 1 d
P1 P 0.1083(4) 0.75 0.4426(10) Uiso 0.012(2) 4 1 d
O1 O 0.1140(11) 0.75 0.7524(19) Uiso 0.012(2) 4 1 d
O2 O 0.4685(11) 0.75 0.1611(19) Uiso 0.012(2) 4 1 d
O3 O 0.1755(9) 0.9446(12) 0.3118(12) Uiso 0.012(2) 8 1 d

loop_
_atom_site_aniso_label
_atom_site_aniso_type_symbol
_atom_site_aniso_U_11
_atom_site_aniso_U_22
_atom_site_aniso_U_33
_atom_site_aniso_U_12
_atom_site_aniso_U_13
_atom_site_aniso_U_23
Na1 Na 0.039(9) 0.029(6) 0.019(7) 0.015(4) -0.002(9) -0.002(7)

loop_
_atom_type_symbol
_atom_type_scat_dispersion_real
_atom_type_scat_dispersion_imag
_atom_type_scat_source
Na 0.138 0.127 'International Tables Vol C tables 4.2.6.8 and 6.1.1.1'
Fe -1.091 3.192 'International Tables Vol C tables 4.2.6.8 and 6.1.1.1'
P 0.299 0.441 'International Tables Vol C tables 4.2.6.8 and 6.1.1.1'
O 0.052 0.034 'International Tables Vol C tables 4.2.6.8 and 6.1.1.1'

loop_
_geom_angle_atom_site_label_1
_geom_angle_atom_site_label_2
_geom_angle_atom_site_label_3
_geom_angle_site_symmetry_1
_geom_angle_site_symmetry_3
_geom_angle
_geom_angle_publ_flag
O1 Na1 O1 1_544 3_546 180 yes
O1 Na1 O2 1_544 2_564 89.8(3) yes
O1 Na1 O2 1_544 4_455 90.2(3) yes
O1 Na1 O3 1_544 1_545 81.6(3) yes
O1 Na1 O3 1_544 5_565 98.4(3) yes
O1 Na1 O2 3_546 2_564 90.2(3) yes
O1 Na1 O2 3_546 4_455 89.8(3) yes
O1 Na1 O3 3_546 1_545 98.4(3) yes
O1 Na1 O3 3_546 5_565 81.6(3) yes
O2 Na1 O2 2_564 4_455 180 yes
O2 Na1 O3 2_564 1_545 116.9(3) yes
O2 Na1 O3 2_564 5_565 63.1(3) yes
O2 Na1 O3 4_455 1_545 63.1(3) yes
O2 Na1 O3 4_455 5_565 116.9(3) yes
O3 Na1 O3 1_545 5_565 180 yes
O1 Fe1 O2 . 1_556 171.9(4) yes
O1 Fe1 O3 . 1_556 87.4(3) yes
O1 Fe1 O3 . 2_575 86.3(3) yes
O1 Fe1 O3 . 7_566 87.4(3) yes
O1 Fe1 O3 . 8_545 86.3(3) yes
O2 Fe1 O3 1_556 1_556 99.5(3) yes
O2 Fe1 O3 1_556 2_575 90.1(3) yes
O2 Fe1 O3 1_556 7_566 99.5(3) yes
O2 Fe1 O3 1_556 8_545 90.1(3) yes
O3 Fe1 O3 1_556 2_575 84.7(3) yes
O3 Fe1 O3 1_556 7_566 62.7(3) yes
O3 Fe1 O3 1_556 8_545 147.1(3) yes
O3 Fe1 O3 2_575 7_566 147.1(3) yes
O3 Fe1 O3 2_575 8_545 126.9(3) yes
O3 Fe1 O3 7_566 8_545 84.7(3) yes
O1 P1 O2 . 4_465 111.6(6) yes
O1 P1 O3 . . 113.7(4) yes
O1 P1 O3 . 7_565 113.7(4) yes
O2 P1 O3 4_465 . 106.7(4) yes
O2 P1 O3 4_465 7_565 106.7(4) yes
O3 P1 O3 . 7_565 103.6(5) yes

loop_
_geom_bond_atom_site_label_1
_geom_bond_atom_site_label_2
_geom_bond_site_symmetry_2
_geom_bond_distance
_geom_bond_publ_flag
Na1 O1 1_544 2.307(8) yes
Na1 O1 3_546 2.307(8) yes
Na1 O2 2_564 2.309(7) yes
Na1 O2 4_455 2.309(7) yes
Na1 O3 1_545 2.415(8) yes
Na1 O3 5_565 2.415(8) yes
Fe1 O1 . 2.141(11) yes
Fe1 O2 1_556 2.077(11) yes
Fe1 O3 1_556 2.324(8) yes
Fe1 O3 2_575 2.123(7) yes
Fe1 O3 7_566 2.324(8) yes
Fe1 O3 8_545 2.123(7) yes
P1 O1 . 1.534(10) yes
P1 O2 4_465 1.543(12) yes
P1 O3 . 1.540(8) yes
P1 O3 7_565 1.540(8) yes
